data_7106424
loop_
_publ_author_name
'Yun Gong'
'Tian-Fu Liu'
'Jian Lu'
'Davide Proserpio'
'Rong Cao'

_publ_section_title
;
 Interpenetrated metal-organic frameworks of self-catenated four-connected
 mok nets
;
_journal_coden_Cambridge 0182
_journal_name_full Chem.Commun.
_journal_page_first 5982
_journal_paper_doi 10.1039/c1cc10411j
_journal_volume 47
_journal_year 2011
_chemical_formula_sum 'C32 H32 Co N6 O8'
_chemical_formula_weight 687.57
_chemical_name_systematic
;
?
;
_space_group_IT_number 15
_symmetry_cell_setting monoclinic
_symmetry_space_group_name_Hall '-C 2yc'
_symmetry_space_group_name_H-M 'C 1 2/c 1'
_atom_sites_solution_hydrogens geom
_atom_sites_solution_primary direct
_atom_sites_solution_secondary difmap
_audit_creation_method SHELXL-97
_cell_angle_alpha 90.00
_cell_angle_beta 96.331(5)
_cell_angle_gamma 90.00
_cell_formula_units_Z 4
_cell_length_a 7.601(2)
_cell_length_b 29.239(8)
_cell_length_c 14.315(4)
_cell_measurement_temperature 298(2)
_cell_volume 3162.0(15)
_computing_cell_refinement 'CrystalClear (Rigaku Corp., 2000)'
_computing_data_collection 'CrystalClear (Rigaku Corp., 2000)'
_computing_data_reduction 'CrystalClear (Rigaku Corp., 2000)'
_computing_molecular_graphics 'SHELXL-97 (Sheldrick, 1997)'
_computing_publication_material 'SHELXL-97 (Sheldrick, 1997)'
_computing_structure_refinement 'SHELXL-97 (Sheldrick, 1997)'
_computing_structure_solution 'SHELXS-97 (Sheldrick, 1990)'
_diffrn_ambient_temperature 298(2)
_diffrn_measured_fraction_theta_full 0.996
_diffrn_measured_fraction_theta_max 0.996
_diffrn_measurement_device_type
;
Mercury70 (2x2 bin mode)
;
_diffrn_measurement_method dtprofit.ref
_diffrn_radiation_monochromator graphite
_diffrn_radiation_source 'fine-focus sealed tube'
_diffrn_radiation_type MoK\a
_diffrn_radiation_wavelength 0.71073
_diffrn_reflns_av_R_equivalents 0.0464
_diffrn_reflns_av_sigmaI/netI 0.0442
_diffrn_reflns_limit_h_max 9
_diffrn_reflns_limit_h_min -9
_diffrn_reflns_limit_k_max 37
_diffrn_reflns_limit_k_min -37
_diffrn_reflns_limit_l_max 18
_diffrn_reflns_limit_l_min -11
_diffrn_reflns_number 13707
_diffrn_reflns_theta_full 27.48
_diffrn_reflns_theta_max 27.48
_diffrn_reflns_theta_min 2.78
_diffrn_standards_decay_% none
_diffrn_standards_interval_count none
_diffrn_standards_interval_time none
_diffrn_standards_number none
_exptl_absorpt_coefficient_mu 0.604
_exptl_absorpt_correction_T_max 0.941
_exptl_absorpt_correction_T_min 0.865
_exptl_absorpt_correction_type empirical
_exptl_absorpt_process_details CrystalClear
_exptl_crystal_colour 'red purple'
_exptl_crystal_density_diffrn 1.444
_exptl_crystal_density_method 'not measured'
_exptl_crystal_description block
_exptl_crystal_F_000 1428
_exptl_crystal_size_max .30
_exptl_crystal_size_mid .20
_exptl_crystal_size_min .10
_refine_diff_density_max 0.385
_refine_diff_density_min -0.741
_refine_diff_density_rms 0.073
_refine_ls_extinction_coef 0.0040(8)
_refine_ls_extinction_expression Fc^*^=kFc[1+0.001xFc^2^\l^3^/sin(2\q)]^-1/4^
_refine_ls_extinction_method SHELXL
_refine_ls_goodness_of_fit_ref 1.111
_refine_ls_hydrogen_treatment mixed
_refine_ls_matrix_type full
_refine_ls_number_parameters 225
_refine_ls_number_reflns 3626
_refine_ls_number_restraints 0
_refine_ls_restrained_S_all 1.111
_refine_ls_R_factor_all 0.0791
_refine_ls_R_factor_gt 0.0633
_refine_ls_shift/su_max 0.000
_refine_ls_shift/su_mean 0.000
_refine_ls_structure_factor_coef Fsqd
_refine_ls_weighting_details 'calc w=1/[\s^2^(Fo^2^)+(0.0878P)^2^+2.3923P] where P=(Fo^2^+2Fc^2^)/3'
_refine_ls_weighting_scheme calc
_refine_ls_wR_factor_gt 0.1603
_refine_ls_wR_factor_ref 0.1820
_reflns_number_gt 2874
_reflns_number_total 3626
_reflns_threshold_expression >2sigma(I)
_cod_data_source_file c1cc10411j.txt
_cod_data_source_block complex3
_cod_original_sg_symbol_H-M C2/c
_cod_database_code 7106424

loop_
_symmetry_equiv_pos_as_xyz
'x, y, z'
'-x, y, -z+1/2'
'x+1/2, y+1/2, z'
'-x+1/2, y+1/2, -z+1/2'
'-x, -y, -z'
'x, -y, z-1/2'
'-x+1/2, -y+1/2, -z'
'x+1/2, -y+1/2, z-1/2'

loop_
_atom_site_label
_atom_site_type_symbol
_atom_site_fract_x
_atom_site_fract_y
_atom_site_fract_z
_atom_site_U_iso_or_equiv
_atom_site_adp_type
_atom_site_occupancy
_atom_site_symmetry_multiplicity
_atom_site_calc_flag
_atom_site_refinement_flags
_atom_site_disorder_assembly
_atom_site_disorder_group
Co1 Co 0.5000 0.07069(2) 0.2500 0.0416(2) Uani 1 2 d S . .
O2 O 0.7609(3) 0.05232(8) 0.28872(15) 0.0474(5) Uani 1 1 d . . .
O1 O 0.5617(3) 0.02068(8) 0.36892(17) 0.0505(6) Uani 1 1 d . . .
O3 O 0.4784(4) 0.28102(9) -0.00283(18) 0.0692(8) Uani 1 1 d . . .
N1 N 0.5189(3) 0.11971(9) 0.14311(18) 0.0449(6) Uani 1 1 d . . .
N2 N 0.5636(4) 0.21557(10) -0.0711(2) 0.0516(7) Uani 1 1 d . . .
C1 C 0.7204(4) 0.02887(10) 0.3581(2) 0.0425(7) Uani 1 1 d . . .
C2 C 0.8654(4) 0.01302(10) 0.4305(2) 0.0395(6) Uani 1 1 d . . .
C4 C 1.0422(4) 0.01781(11) 0.4156(2) 0.0434(7) Uani 1 1 d . . .
H4 H 1.0718 0.0302 0.3580 0.052 Uiso 1 1 calc R . .
C10 C 0.5174(5) 0.26099(11) -0.0725(2) 0.0504(8) Uani 1 1 d . . .
C3 C 0.8240(4) -0.00456(11) 0.5157(2) 0.0435(7) Uani 1 1 d . . .
H3 H 0.7037 -0.0075 0.5269 0.052 Uiso 1 1 calc R . .
C7 C 0.5483(5) 0.18515(12) 0.0019(2) 0.0478(7) Uani 1 1 d . . .
C12 C 0.5000 0.26089(16) -0.2500 0.0484(11) Uani 1 2 d S . .
H12 H 0.5000 0.2284 -0.2500 0.058 Uiso 1 2 calc SR . .
C5 C 0.6126(5) 0.11188(12) 0.0711(2) 0.0527(8) Uani 1 1 d . . .
H5 H 0.6704 0.0832 0.0686 0.063 Uiso 1 1 calc R . .
C6 C 0.6308(5) 0.14276(12) 0.0005(2) 0.0543(9) Uani 1 1 d . . .
H6 H 0.6993 0.1352 -0.0490 0.065 Uiso 1 1 calc R . .
C14 C 0.5000 0.35584(16) -0.2500 0.0520(11) Uani 1 2 d S . .
H14 H 0.5000 0.3883 -0.2500 0.062 Uiso 1 2 calc SR . .
C8 C 0.4485(5) 0.19350(13) 0.0757(3) 0.0569(9) Uani 1 1 d . . .
H8 H 0.3895 0.2219 0.0800 0.068 Uiso 1 1 calc R . .
C11 C 0.5119(5) 0.28440(11) -0.1651(2) 0.0463(7) Uani 1 1 d . . .
C13 C 0.5100(5) 0.33211(11) -0.1662(3) 0.0520(8) Uani 1 1 d . . .
H13 H 0.5156 0.3485 -0.1086 0.062 Uiso 1 1 calc R . .
C9 C 0.4359(5) 0.16032(13) 0.1423(3) 0.0563(9) Uani 1 1 d . . .
H9 H 0.3638 0.1664 0.1910 0.068 Uiso 1 1 calc R . .
O4 O 0.2267(5) 0.33586(13) 0.2892(2) 0.0966(12) Uani 1 1 d . . .
N3 N 0.2921(5) 0.38197(11) 0.1713(2) 0.0643(8) Uani 1 1 d . . .
C16 C 0.2343(10) 0.42385(19) 0.2128(5) 0.106(2) Uani 1 1 d . . .
H16A H 0.1972 0.4172 0.2748 0.159 Uiso 1 1 calc R . .
H16B H 0.1345 0.4368 0.1722 0.159 Uiso 1 1 calc R . .
H16C H 0.3322 0.4458 0.2195 0.159 Uiso 1 1 calc R . .
C15 C 0.2820(7) 0.34235(16) 0.2130(3) 0.0729(12) Uani 1 1 d . . .
C17 C 0.3640(7) 0.38615(16) 0.0820(3) 0.0780(13) Uani 1 1 d . . .
H17A H 0.3979 0.3558 0.0609 0.117 Uiso 1 1 calc R . .
H17B H 0.4683 0.4061 0.0894 0.117 Uiso 1 1 calc R . .
H17C H 0.2743 0.3994 0.0353 0.117 Uiso 1 1 calc R . .
H1 H 0.620(6) 0.2061(14) -0.120(3) 0.071(13) Uiso 1 1 d . . .
H2 H 0.328(6) 0.3173(16) 0.176(3) 0.078(14) Uiso 1 1 d . . .

loop_
_atom_site_aniso_label
_atom_site_aniso_U_11
_atom_site_aniso_U_22
_atom_site_aniso_U_33
_atom_site_aniso_U_23
_atom_site_aniso_U_13
_atom_site_aniso_U_12
Co1 0.0415(4) 0.0426(4) 0.0384(4) 0.000 -0.0066(2) 0.000
O2 0.0458(13) 0.0551(13) 0.0398(12) 0.0125(10) -0.0020(9) 0.0030(10)
O1 0.0398(12) 0.0538(13) 0.0554(14) 0.0105(10) -0.0066(9) -0.0057(10)
O3 0.108(2) 0.0516(15) 0.0480(15) -0.0050(11) 0.0092(14) 0.0121(14)
N1 0.0461(15) 0.0454(14) 0.0412(14) 0.0024(11) -0.0043(11) 0.0031(11)
N2 0.068(2) 0.0488(16) 0.0382(15) 0.0043(12) 0.0048(13) 0.0101(14)
C1 0.0443(17) 0.0410(15) 0.0400(16) 0.0016(12) -0.0044(12) 0.0008(12)
C2 0.0378(15) 0.0382(15) 0.0410(15) 0.0034(11) -0.0029(11) -0.0005(11)
C4 0.0459(17) 0.0436(16) 0.0400(16) 0.0073(12) 0.0014(12) -0.0002(13)
C10 0.059(2) 0.0446(17) 0.0452(18) -0.0006(14) -0.0041(14) 0.0037(14)
C3 0.0387(16) 0.0445(16) 0.0461(17) 0.0062(13) -0.0002(12) -0.0014(12)
C7 0.0524(19) 0.0486(18) 0.0406(17) 0.0038(13) -0.0035(13) 0.0064(14)
C12 0.057(3) 0.037(2) 0.048(3) 0.000 -0.006(2) 0.000
C5 0.069(2) 0.0441(17) 0.0451(18) 0.0043(13) 0.0071(15) 0.0118(16)
C6 0.066(2) 0.0528(19) 0.0443(18) -0.0003(14) 0.0065(15) 0.0114(16)
C14 0.062(3) 0.039(2) 0.055(3) 0.000 0.006(2) 0.000
C8 0.066(2) 0.056(2) 0.0494(19) 0.0092(15) 0.0109(16) 0.0211(17)
C11 0.0530(19) 0.0425(16) 0.0421(17) -0.0014(12) -0.0007(13) 0.0014(13)
C13 0.053(2) 0.0443(17) 0.058(2) -0.0075(14) 0.0037(15) -0.0017(14)
C9 0.059(2) 0.061(2) 0.0494(19) 0.0119(16) 0.0090(15) 0.0160(17)
O4 0.132(3) 0.099(3) 0.061(2) 0.0091(17) 0.0203(19) -0.041(2)
N3 0.072(2) 0.061(2) 0.061(2) 0.0039(15) 0.0112(16) -0.0018(16)
C16 0.138(6) 0.085(4) 0.106(5) 0.007(3) 0.057(4) 0.020(3)
C15 0.091(3) 0.066(3) 0.060(3) 0.000(2) 0.004(2) -0.018(2)
C17 0.104(4) 0.070(3) 0.063(3) 0.004(2) 0.023(2) -0.005(3)

loop_
_atom_type_symbol
_atom_type_description
_atom_type_scat_dispersion_real
_atom_type_scat_dispersion_imag
_atom_type_scat_source
C C 0.0033 0.0016 'International Tables Vol C Tables 4.2.6.8 and 6.1.1.4'
H H 0.0000 0.0000 'International Tables Vol C Tables 4.2.6.8 and 6.1.1.4'
Co Co 0.3494 0.9721 'International Tables Vol C Tables 4.2.6.8 and 6.1.1.4'
N N 0.0061 0.0033 'International Tables Vol C Tables 4.2.6.8 and 6.1.1.4'
O O 0.0106 0.0060 'International Tables Vol C Tables 4.2.6.8 and 6.1.1.4'

loop_
_geom_angle_atom_site_label_1
_geom_angle_atom_site_label_2
_geom_angle_atom_site_label_3
_geom_angle
_geom_angle_site_symmetry_1
_geom_angle_site_symmetry_3
_geom_angle_publ_flag
O2 Co1 O2 149.93(14) 2_655 . ?
O2 Co1 N1 103.32(9) 2_655 2_655 ?
O2 Co1 N1 96.99(10) . 2_655 ?
O2 Co1 N1 96.99(10) 2_655 . ?
O2 Co1 N1 103.32(9) . . ?
N1 Co1 N1 94.58(15) 2_655 . ?
O2 Co1 O1 61.07(8) 2_655 2_655 ?
O2 Co1 O1 98.46(9) . 2_655 ?
N1 Co1 O1 164.15(9) 2_655 2_655 ?
N1 Co1 O1 85.30(10) . 2_655 ?
O2 Co1 O1 98.46(9) 2_655 . ?
O2 Co1 O1 61.07(8) . . ?
N1 Co1 O1 85.30(10) 2_655 . ?
N1 Co1 O1 164.15(9) . . ?
O1 Co1 O1 99.10(13) 2_655 . ?
O2 Co1 C1 30.91(9) 2_655 2_655 ?
O2 Co1 C1 126.99(10) . 2_655 ?
N1 Co1 C1 133.84(10) 2_655 2_655 ?
N1 Co1 C1 88.72(10) . 2_655 ?
O1 Co1 C1 30.36(9) 2_655 2_655 ?
O1 Co1 C1 102.81(10) . 2_655 ?
O2 Co1 C1 126.99(10) 2_655 . ?
O2 Co1 C1 30.91(9) . . ?
N1 Co1 C1 88.72(10) 2_655 . ?
N1 Co1 C1 133.84(10) . . ?
O1 Co1 C1 102.81(10) 2_655 . ?
O1 Co1 C1 30.36(9) . . ?
C1 Co1 C1 120.78(14) 2_655 . ?
C1 O2 Co1 92.40(18) . . ?
C1 O1 Co1 84.60(18) . . ?
C5 N1 C9 115.7(3) . . ?
C5 N1 Co1 121.8(2) . . ?
C9 N1 Co1 122.4(2) . . ?
C10 N2 C7 126.0(3) . . ?
C10 N2 H1 115(3) . . ?
C7 N2 H1 118(3) . . ?
O1 C1 O2 121.1(3) . . ?
O1 C1 C2 119.9(3) . . ?
O2 C1 C2 118.9(3) . . ?
O1 C1 Co1 65.04(16) . . ?
O2 C1 Co1 56.69(15) . . ?
C2 C1 Co1 168.4(2) . . ?
C4 C2 C3 119.2(3) . . ?
C4 C2 C1 120.8(3) . . ?
C3 C2 C1 120.0(3) . . ?
C3 C4 C2 120.5(3) 5_756 . ?
C3 C4 H4 119.8 5_756 . ?
C2 C4 H4 119.8 . . ?
O3 C10 N2 122.5(3) . . ?
O3 C10 C11 121.4(3) . . ?
N2 C10 C11 116.1(3) . . ?
C4 C3 C2 120.3(3) 5_756 . ?
C4 C3 H3 119.8 5_756 . ?
C2 C3 H3 119.8 . . ?
N2 C7 C8 124.0(3) . . ?
N2 C7 C6 119.0(3) . . ?
C8 C7 C6 117.0(3) . . ?
C11 C12 C11 120.8(4) 2_654 . ?
C11 C12 H12 119.6 2_654 . ?
C11 C12 H12 119.6 . . ?
N1 C5 C6 124.1(3) . . ?
N1 C5 H5 117.9 . . ?
C6 C5 H5 117.9 . . ?
C5 C6 C7 119.5(3) . . ?
C5 C6 H6 120.2 . . ?
C7 C6 H6 120.2 . . ?
C13 C14 C13 119.7(4) 2_654 . ?
C13 C14 H14 120.2 2_654 . ?
C13 C14 H14 120.2 . . ?
C9 C8 C7 119.3(3) . . ?
C9 C8 H8 120.3 . . ?
C7 C8 H8 120.3 . . ?
C12 C11 C13 119.0(3) . . ?
C12 C11 C10 122.9(3) . . ?
C13 C11 C10 118.0(3) . . ?
C14 C13 C11 120.8(3) . . ?
C14 C13 H13 119.6 . . ?
C11 C13 H13 119.6 . . ?
N1 C9 C8 124.3(3) . . ?
N1 C9 H9 117.9 . . ?
C8 C9 H9 117.9 . . ?
C15 N3 C16 121.6(4) . . ?
C15 N3 C17 121.6(4) . . ?
C16 N3 C17 116.8(4) . . ?
N3 C16 H16A 109.5 . . ?
N3 C16 H16B 109.5 . . ?
H16A C16 H16B 109.5 . . ?
N3 C16 H16C 109.5 . . ?
H16A C16 H16C 109.5 . . ?
H16B C16 H16C 109.5 . . ?
O4 C15 N3 125.9(5) . . ?
O4 C15 H2 122(3) . . ?
N3 C15 H2 112(3) . . ?
N3 C17 H17A 109.5 . . ?
N3 C17 H17B 109.5 . . ?
H17A C17 H17B 109.5 . . ?
N3 C17 H17C 109.5 . . ?
H17A C17 H17C 109.5 . . ?
H17B C17 H17C 109.5 . . ?

loop_
_geom_bond_atom_site_label_1
_geom_bond_atom_site_label_2
_geom_bond_distance
_geom_bond_site_symmetry_2
_geom_bond_publ_flag
Co1 O2 2.070(2) 2_655 ?
Co1 O2 2.070(2) . ?
Co1 N1 2.113(3) 2_655 ?
Co1 N1 2.113(3) . ?
Co1 O1 2.254(2) 2_655 ?
Co1 O1 2.254(2) . ?
Co1 C1 2.475(3) 2_655 ?
Co1 C1 2.475(3) . ?
O2 C1 1.272(4) . ?
O1 C1 1.257(4) . ?
O3 C10 1.221(4) . ?
N1 C5 1.336(4) . ?
N1 C9 1.344(4) . ?
N2 C10 1.373(4) . ?
N2 C7 1.388(4) . ?
N2 H1 0.90(4) . ?
C1 C2 1.500(4) . ?
C2 C4 1.391(4) . ?
C2 C3 1.391(4) . ?
C4 C3 1.390(4) 5_756 ?
C4 H4 0.9500 . ?
C10 C11 1.488(5) . ?
C3 C4 1.390(4) 5_756 ?
C3 H3 0.9500 . ?
C7 C8 1.388(5) . ?
C7 C6 1.390(5) . ?
C12 C11 1.390(4) 2_654 ?
C12 C11 1.390(4) . ?
C12 H12 0.9500 . ?
C5 C6 1.374(5) . ?
C5 H5 0.9500 . ?
C6 H6 0.9500 . ?
C14 C13 1.381(4) 2_654 ?
C14 C13 1.381(4) . ?
C14 H14 0.9500 . ?
C8 C9 1.371(5) . ?
C8 H8 0.9500 . ?
C11 C13 1.395(5) . ?
C13 H13 0.9500 . ?
C9 H9 0.9500 . ?
O4 C15 1.225(5) . ?
N3 C15 1.309(5) . ?
N3 C16 1.450(6) . ?
N3 C17 1.450(5) . ?
C16 H16A 0.9800 . ?
C16 H16B 0.9800 . ?
C16 H16C 0.9800 . ?
C15 H2 0.99(4) . ?
C17 H17A 0.9800 . ?
C17 H17B 0.9800 . ?
C17 H17C 0.9800 . ?
